data_4350377
loop_
_publ_author_name
'Kannan, Shanmugaperumal'
'Moody, Morgan A.'
'Barnes, Charles L.'
'Duval, Paul B.'

_publ_section_title
;
 Fluoride abstraction and reversible photochemical reduction of cationic
 uranyl(VI) phosphine oxide complexes.
;
_journal_issue 23
_journal_name_full 'Inorganic chemistry'
_journal_page_first 9206
_journal_page_last 9212
_journal_paper_doi 10.1021/ic060742e
_journal_volume 45
_journal_year 2006
_chemical_formula_sum 'C80 H82 B2 Cl4 F10 O10 P6 U2'
_chemical_formula_weight 2218.76
_space_group_IT_number 14
_space_group_name_Hall '-P 2yn'
_space_group_name_H-M_alt 'P 1 21/n 1'
_symmetry_cell_setting monoclinic
_symmetry_Int_Tables_number 14
_symmetry_space_group_name_H-M 'P 1 21/n 1'
_atom_sites_solution_hydrogens geom
_atom_sites_solution_primary direct
_atom_sites_solution_secondary difmap
_audit_creation_method SHELXL-97
_cell_angle_alpha 90.00
_cell_angle_beta 93.85
_cell_angle_gamma 90.00
_cell_formula_units_Z 2
_cell_length_a 13.5921(3)
_cell_length_b 23.7360(6)
_cell_length_c 13.6304(3)
_cell_measurement_reflns_used 18443
_cell_measurement_temperature 173(2)
_cell_measurement_theta_max 27.1
_cell_measurement_theta_min 2.2
_cell_volume 4387.54(18)
_computing_cell_refinement 'SAINT (Bruker, 1998)'
_computing_data_collection 'SMART (Bruker, 1998)'
_computing_data_reduction 'SAINT (Bruker, 1998)'
_computing_molecular_graphics 'ORTEP-III (Burnett & Johnson, 1996)'
_computing_publication_material 'CIFTAB (Sheldrick, 1997)'
_computing_structure_refinement 'SHELXL-97 (Sheldrick, 1997)'
_computing_structure_solution 'SHELXS-97 (Sheldrick, 1997)'
_diffrn_ambient_temperature 173(2)
_diffrn_measured_fraction_theta_full 0.994
_diffrn_measured_fraction_theta_max 0.994
_diffrn_measurement_device_type 'Bruker SMART CCD area detector'
_diffrn_measurement_method 'omega scans'
_diffrn_radiation_monochromator graphite
_diffrn_radiation_type MoK\a
_diffrn_radiation_wavelength 0.71073
_diffrn_reflns_av_R_equivalents 0.0215
_diffrn_reflns_av_sigmaI/netI 0.0223
_diffrn_reflns_limit_h_max 17
_diffrn_reflns_limit_h_min -17
_diffrn_reflns_limit_k_max 30
_diffrn_reflns_limit_k_min -30
_diffrn_reflns_limit_l_max 17
_diffrn_reflns_limit_l_min -15
_diffrn_reflns_number 31089
_diffrn_reflns_theta_full 27.12
_diffrn_reflns_theta_max 27.12
_diffrn_reflns_theta_min 1.72
_diffrn_source 'fine-focus sealed tube'
_diffrn_standards_decay_% 0.0
_exptl_absorpt_coefficient_mu 3.993
_exptl_absorpt_correction_T_max 0.34
_exptl_absorpt_correction_T_min 0.19
_exptl_absorpt_correction_type multi-scan
_exptl_absorpt_process_details
;
 Data were corrected for decay and absorption using the program SADABS 
 (Sheldrick, G. M. (2003). SADABS. Version 2.10. University of
 G\"ottingen, Germany).
;
_exptl_crystal_colour yellow
_exptl_crystal_density_diffrn 1.679
_exptl_crystal_density_method 'not measured'
_exptl_crystal_description prism
_exptl_crystal_F_000 2168
_exptl_crystal_size_max 0.50
_exptl_crystal_size_mid 0.45
_exptl_crystal_size_min 0.35
_refine_diff_density_max 0.824
_refine_diff_density_min -1.699
_refine_diff_density_rms 0.089
_refine_ls_extinction_method none
_refine_ls_goodness_of_fit_ref 1.025
_refine_ls_hydrogen_treatment noref
_refine_ls_matrix_type full
_refine_ls_number_parameters 517
_refine_ls_number_reflns 9626
_refine_ls_number_restraints 0
_refine_ls_restrained_S_all 1.025
_refine_ls_R_factor_all 0.0324
_refine_ls_R_factor_gt 0.0249
_refine_ls_shift/su_max 0.007
_refine_ls_shift/su_mean 0.000
_refine_ls_structure_factor_coef Fsqd
_refine_ls_weighting_details 'calc w=1/[\s^2^(Fo^2^)+(0.0270P)^2^+8.6122P] where P=(Fo^2^+2Fc^2^)/3'
_refine_ls_weighting_scheme calc
_refine_ls_wR_factor_gt 0.0601
_refine_ls_wR_factor_ref 0.0637
_reflns_number_gt 8252
_reflns_number_total 9626
_reflns_threshold_expression >2sigma(I)
_cod_data_source_file ic060742esi20060501_040650.cif
_cod_data_source_block Kannan34
_cod_original_cell_volume 4387.52(18)
_cod_original_sg_symbol_H-M 'P 21/n'
_cod_database_code 4350377

loop_
_symmetry_equiv_pos_as_xyz
'x, y, z'
'-x+1/2, y+1/2, -z+1/2'
'-x, -y, -z'
'x-1/2, -y-1/2, z-1/2'

loop_
_atom_site_label
_atom_site_type_symbol
_atom_site_fract_x
_atom_site_fract_y
_atom_site_fract_z
_atom_site_U_iso_or_equiv
_atom_site_adp_type
_atom_site_occupancy
_atom_site_symmetry_multiplicity
_atom_site_calc_flag
_atom_site_refinement_flags
U1 U 0.889865(7) 0.503178(4) 0.398675(7) 0.01793(4) Uani 1 1 d .
Cl1 Cl 0.25962(13) 0.89346(7) 0.24451(12) 0.0862(5) Uani 1 1 d .
P1 P 0.89530(6) 0.65040(3) 0.33230(6) 0.02557(17) Uani 1 1 d .
F1 F 1.03254(13) 0.54466(7) 0.46661(13) 0.0255(4) Uani 1 1 d .
O1 O 0.90924(17) 0.58844(9) 0.30985(15) 0.0250(5) Uani 1 1 d .
C1 C 0.9394(3) 0.66895(16) 0.4536(3) 0.0406(9) Uani 1 1 d .
H1A H 0.8986 0.6507 0.5010 0.061 Uiso 1 1 calc R
H1B H 0.9361 0.7099 0.4615 0.061 Uiso 1 1 calc R
H1C H 1.0079 0.6564 0.4653 0.061 Uiso 1 1 calc R
B1 B 0.3505(4) 0.69047(17) 0.0862(3) 0.0386(10) Uani 1 1 d .
Cl2 Cl 0.44724(12) 0.84343(6) 0.31685(15) 0.0939(5) Uani 1 1 d .
P2 P 0.74094(6) 0.45807(3) 0.18297(6) 0.02262(16) Uani 1 1 d .
F2 F 0.3496(2) 0.64638(11) 0.15178(18) 0.0635(7) Uani 1 1 d .
O2 O 0.76478(17) 0.49724(9) 0.26948(16) 0.0240(4) Uani 1 1 d .
C2 C 0.9602(3) 0.69234(15) 0.2481(3) 0.0368(8) Uani 1 1 d .
P3 P 0.73804(6) 0.40456(3) 0.52800(6) 0.02395(17) Uani 1 1 d .
F3 F 0.4413(2) 0.69419(12) 0.0474(2) 0.0686(8) Uani 1 1 d .
O3 O 0.79170(16) 0.42559(9) 0.44109(15) 0.0249(5) Uani 1 1 d .
C3 C 1.0142(3) 0.66623(18) 0.1778(3) 0.0454(10) Uani 1 1 d .
H3 H 1.0172 0.6263 0.1747 0.054 Uiso 1 1 calc R
F4 F 0.3306(2) 0.74054(11) 0.1319(2) 0.0672(8) Uani 1 1 d .
O4 O 0.96269(16) 0.46320(9) 0.32064(16) 0.0253(5) Uani 1 1 d .
C4 C 1.0638(4) 0.6986(2) 0.1119(4) 0.0669(14) Uani 1 1 d .
H4 H 1.1011 0.6808 0.0642 0.080 Uiso 1 1 calc R
F5 F 0.28015(19) 0.68133(9) 0.00884(17) 0.0499(6) Uani 1 1 d .
O5 O 0.81953(16) 0.54408(9) 0.47730(16) 0.0261(5) Uani 1 1 d .
C5 C 1.0590(5) 0.7563(2) 0.1159(5) 0.0812(18) Uani 1 1 d .
H5 H 1.0925 0.7782 0.0702 0.097 Uiso 1 1 calc R
C6 C 1.0060(5) 0.7829(2) 0.1855(5) 0.090(2) Uani 1 1 d .
H6 H 1.0028 0.8228 0.1873 0.108 Uiso 1 1 calc R
C7 C 0.9574(4) 0.75094(18) 0.2529(4) 0.0680(16) Uani 1 1 d .
H7 H 0.9225 0.7691 0.3020 0.082 Uiso 1 1 calc R
C8 C 0.7681(3) 0.67063(13) 0.3139(2) 0.0281(7) Uani 1 1 d .
C9 C 0.7304(3) 0.71555(16) 0.3656(3) 0.0411(9) Uani 1 1 d .
H9 H 0.7698 0.7333 0.4168 0.049 Uiso 1 1 calc R
C10 C 0.6352(3) 0.73408(17) 0.3420(3) 0.0484(10) Uani 1 1 d .
H10 H 0.6101 0.7651 0.3765 0.058 Uiso 1 1 calc R
C11 C 0.5762(3) 0.70799(16) 0.2690(3) 0.0439(9) Uani 1 1 d .
H11 H 0.5110 0.7211 0.2531 0.053 Uiso 1 1 calc R
C12 C 0.6127(3) 0.66257(16) 0.2190(3) 0.0404(9) Uani 1 1 d .
H12 H 0.5722 0.6441 0.1694 0.048 Uiso 1 1 calc R
C13 C 0.7083(3) 0.64393(15) 0.2414(3) 0.0339(8) Uani 1 1 d .
H13 H 0.7331 0.6128 0.2069 0.041 Uiso 1 1 calc R
C14 C 0.7755(3) 0.38665(14) 0.2081(3) 0.0340(8) Uani 1 1 d .
H14A H 0.8463 0.3848 0.2267 0.051 Uiso 1 1 calc R
H14B H 0.7605 0.3637 0.1492 0.051 Uiso 1 1 calc R
H14C H 0.7386 0.3723 0.2621 0.051 Uiso 1 1 calc R
C15 C 0.8031(2) 0.48050(14) 0.0773(2) 0.0264(7) Uani 1 1 d .
C16 C 0.8523(3) 0.53224(15) 0.0789(2) 0.0313(7) Uani 1 1 d .
H16 H 0.8552 0.5547 0.1367 0.038 Uiso 1 1 calc R
C17 C 0.8967(3) 0.55065(16) -0.0038(3) 0.0385(8) Uani 1 1 d .
H17 H 0.9296 0.5860 -0.0030 0.046 Uiso 1 1 calc R
C18 C 0.8933(3) 0.51777(19) -0.0873(3) 0.0416(9) Uani 1 1 d .
H18 H 0.9239 0.5304 -0.1440 0.050 Uiso 1 1 calc R
C19 C 0.8451(3) 0.46618(18) -0.0887(3) 0.0415(9) Uani 1 1 d .
H19 H 0.8432 0.4436 -0.1463 0.050 Uiso 1 1 calc R
C20 C 0.8001(3) 0.44747(16) -0.0071(3) 0.0352(8) Uani 1 1 d .
H20 H 0.7671 0.4122 -0.0086 0.042 Uiso 1 1 calc R
C21 C 0.6104(2) 0.45961(14) 0.1511(2) 0.0259(7) Uani 1 1 d .
C22 C 0.5573(3) 0.50773(15) 0.1700(3) 0.0359(8) Uani 1 1 d .
H22 H 0.5894 0.5387 0.2026 0.043 Uiso 1 1 calc R
C23 C 0.4576(3) 0.51085(18) 0.1417(3) 0.0448(10) Uani 1 1 d .
H23 H 0.4215 0.5441 0.1539 0.054 Uiso 1 1 calc R
C24 C 0.4107(3) 0.4649(2) 0.0953(3) 0.0463(10) Uani 1 1 d .
H24 H 0.3422 0.4665 0.0767 0.056 Uiso 1 1 calc R
C25 C 0.4631(3) 0.4177(2) 0.0767(3) 0.0505(11) Uani 1 1 d .
H25 H 0.4307 0.3867 0.0445 0.061 Uiso 1 1 calc R
C26 C 0.5626(3) 0.41412(17) 0.1037(3) 0.0378(8) Uani 1 1 d .
H26 H 0.5983 0.3809 0.0902 0.045 Uiso 1 1 calc R
C27 C 0.7718(3) 0.44074(17) 0.6411(3) 0.0391(9) Uani 1 1 d .
H27A H 0.8421 0.4349 0.6589 0.059 Uiso 1 1 calc R
H27B H 0.7330 0.4259 0.6934 0.059 Uiso 1 1 calc R
H27C H 0.7588 0.4811 0.6327 0.059 Uiso 1 1 calc R
C28 C 0.6076(2) 0.41323(13) 0.5036(2) 0.0260(7) Uani 1 1 d .
C29 C 0.5726(3) 0.43989(15) 0.4176(2) 0.0303(7) Uani 1 1 d .
H29 H 0.6176 0.4540 0.3731 0.036 Uiso 1 1 calc R
C30 C 0.4723(3) 0.44582(17) 0.3968(3) 0.0378(8) Uani 1 1 d .
H30 H 0.4484 0.4635 0.3374 0.045 Uiso 1 1 calc R
C31 C 0.4069(3) 0.42632(17) 0.4613(3) 0.0395(9) Uani 1 1 d .
H31 H 0.3380 0.4305 0.4466 0.047 Uiso 1 1 calc R
C32 C 0.4416(3) 0.40058(18) 0.5476(3) 0.0462(10) Uani 1 1 d .
H32 H 0.3963 0.3876 0.5928 0.055 Uiso 1 1 calc R
C33 C 0.5417(3) 0.39354(17) 0.5689(3) 0.0397(9) Uani 1 1 d .
H33 H 0.5652 0.3753 0.6279 0.048 Uiso 1 1 calc R
C34 C 0.7605(3) 0.33123(15) 0.5474(3) 0.0350(8) Uani 1 1 d .
C35 C 0.7773(6) 0.2987(2) 0.4695(4) 0.109(3) Uani 1 1 d .
H35 H 0.7815 0.3152 0.4064 0.131 Uiso 1 1 calc R
C36 C 0.7885(10) 0.2411(3) 0.4811(5) 0.188(6) Uani 1 1 d .
H36 H 0.7988 0.2181 0.4256 0.226 Uiso 1 1 calc R
C37 C 0.7849(6) 0.2170(2) 0.5714(5) 0.120(3) Uani 1 1 d .
H37 H 0.7916 0.1774 0.5787 0.144 Uiso 1 1 calc R
C38 C 0.7719(5) 0.2494(2) 0.6500(4) 0.0747(17) Uani 1 1 d .
H38 H 0.7708 0.2327 0.7133 0.090 Uiso 1 1 calc R
C39 C 0.7599(4) 0.30701(18) 0.6394(3) 0.0541(11) Uani 1 1 d .
H39 H 0.7513 0.3299 0.6954 0.065 Uiso 1 1 calc R
C40 C 0.3669(6) 0.8645(2) 0.2108(4) 0.100(3) Uani 1 1 d .
H40A H 0.4018 0.8922 0.1714 0.120 Uiso 1 1 calc R
H40B H 0.3516 0.8311 0.1689 0.120 Uiso 1 1 calc R

loop_
_atom_site_aniso_label
_atom_site_aniso_U_11
_atom_site_aniso_U_22
_atom_site_aniso_U_33
_atom_site_aniso_U_23
_atom_site_aniso_U_13
_atom_site_aniso_U_12
U1 0.01499(6) 0.02148(6) 0.01701(6) 0.00067(4) -0.00119(4) -0.00023(4)
Cl1 0.0878(11) 0.0759(9) 0.0899(10) 0.0233(8) -0.0302(9) -0.0117(8)
P1 0.0298(5) 0.0211(4) 0.0258(4) 0.0010(3) 0.0016(3) -0.0012(3)
F1 0.0225(9) 0.0258(9) 0.0270(9) 0.0084(7) -0.0068(8) -0.0064(7)
O1 0.0320(13) 0.0217(10) 0.0210(11) 0.0014(8) -0.0008(9) 0.0016(9)
C1 0.050(2) 0.0340(18) 0.037(2) -0.0087(16) -0.0068(17) -0.0026(16)
B1 0.046(3) 0.0291(19) 0.039(2) -0.0043(17) -0.005(2) -0.0028(18)
Cl2 0.0714(10) 0.0607(8) 0.1499(16) -0.0254(9) 0.0092(10) 0.0168(7)
P2 0.0221(4) 0.0253(4) 0.0195(4) -0.0009(3) -0.0054(3) 0.0008(3)
F2 0.096(2) 0.0472(14) 0.0456(14) 0.0112(11) -0.0058(14) 0.0017(14)
O2 0.0230(11) 0.0301(11) 0.0180(10) -0.0007(8) -0.0043(8) -0.0003(9)
C2 0.036(2) 0.0303(17) 0.045(2) 0.0095(16) 0.0071(17) -0.0023(15)
P3 0.0213(4) 0.0298(4) 0.0206(4) 0.0017(3) 0.0003(3) -0.0041(3)
F3 0.0506(17) 0.0741(19) 0.081(2) -0.0079(16) 0.0075(15) -0.0077(14)
O3 0.0210(11) 0.0323(11) 0.0210(11) 0.0019(9) -0.0009(9) -0.0064(9)
C3 0.049(3) 0.043(2) 0.046(2) 0.0066(18) 0.013(2) -0.0037(18)
F4 0.094(2) 0.0411(13) 0.0667(18) -0.0218(13) 0.0071(16) -0.0030(14)
O4 0.0215(11) 0.0269(11) 0.0277(11) -0.0025(9) 0.0034(9) 0.0026(9)
C4 0.068(3) 0.075(3) 0.060(3) 0.012(3) 0.025(3) -0.010(3)
F5 0.0586(16) 0.0401(12) 0.0483(14) -0.0005(10) -0.0173(12) -0.0006(11)
O5 0.0227(12) 0.0307(11) 0.0250(11) -0.0022(9) 0.0032(9) 0.0020(9)
C5 0.087(4) 0.069(3) 0.092(4) 0.036(3) 0.037(4) -0.015(3)
C6 0.096(5) 0.041(3) 0.137(6) 0.038(3) 0.039(4) -0.008(3)
C7 0.075(4) 0.032(2) 0.102(4) 0.013(2) 0.040(3) -0.002(2)
C8 0.0329(19) 0.0237(15) 0.0280(17) 0.0036(13) 0.0033(14) 0.0008(13)
C9 0.041(2) 0.0356(19) 0.046(2) -0.0115(17) -0.0004(18) 0.0031(16)
C10 0.047(2) 0.036(2) 0.062(3) -0.0124(19) 0.003(2) 0.0129(18)
C11 0.040(2) 0.037(2) 0.055(3) 0.0065(18) 0.0000(19) 0.0116(17)
C12 0.042(2) 0.040(2) 0.038(2) 0.0005(16) -0.0071(17) 0.0066(17)
C13 0.038(2) 0.0314(17) 0.0314(18) -0.0009(14) 0.0001(15) 0.0060(15)
C14 0.042(2) 0.0273(16) 0.0310(18) -0.0020(14) -0.0099(15) 0.0051(14)
C15 0.0219(17) 0.0321(16) 0.0247(16) -0.0021(13) -0.0018(13) 0.0044(13)
C16 0.033(2) 0.0348(17) 0.0257(17) -0.0024(14) 0.0009(14) -0.0007(14)
C17 0.040(2) 0.042(2) 0.0340(19) 0.0038(16) 0.0058(16) -0.0045(16)
C18 0.039(2) 0.057(2) 0.0292(19) 0.0081(17) 0.0081(17) 0.0080(18)
C19 0.043(2) 0.056(2) 0.0252(18) -0.0091(17) 0.0004(16) 0.0077(19)
C20 0.037(2) 0.0417(19) 0.0267(18) -0.0066(15) -0.0027(15) -0.0003(16)
C21 0.0248(17) 0.0340(16) 0.0185(15) 0.0050(13) -0.0024(12) 0.0006(13)
C22 0.0311(19) 0.0366(18) 0.039(2) 0.0045(15) -0.0038(16) 0.0016(15)
C23 0.030(2) 0.058(2) 0.046(2) 0.0184(19) 0.0010(17) 0.0121(18)
C24 0.024(2) 0.080(3) 0.034(2) 0.013(2) -0.0074(16) -0.0064(19)
C25 0.034(2) 0.071(3) 0.046(2) -0.009(2) -0.0063(18) -0.015(2)
C26 0.030(2) 0.047(2) 0.035(2) -0.0045(16) -0.0042(16) -0.0052(16)
C27 0.037(2) 0.056(2) 0.0244(18) -0.0046(16) 0.0011(15) -0.0137(17)
C28 0.0243(17) 0.0237(14) 0.0301(17) -0.0031(13) 0.0037(13) -0.0024(12)
C29 0.0257(18) 0.0388(18) 0.0267(17) 0.0001(14) 0.0032(14) -0.0010(14)
C30 0.030(2) 0.051(2) 0.0317(19) 0.0006(16) -0.0022(15) 0.0056(16)
C31 0.0215(18) 0.048(2) 0.049(2) -0.0031(18) 0.0023(16) 0.0019(15)
C32 0.029(2) 0.057(2) 0.054(3) 0.013(2) 0.0120(18) 0.0000(18)
C33 0.029(2) 0.049(2) 0.042(2) 0.0147(17) 0.0076(16) -0.0003(16)
C34 0.034(2) 0.0346(18) 0.038(2) 0.0110(15) 0.0107(16) 0.0064(15)
C35 0.243(9) 0.040(3) 0.051(3) 0.008(2) 0.057(4) 0.036(4)
C36 0.446(18) 0.045(3) 0.089(5) 0.016(3) 0.130(8) 0.077(6)
C37 0.197(8) 0.052(3) 0.122(6) 0.042(4) 0.098(6) 0.063(4)
C38 0.092(4) 0.057(3) 0.077(4) 0.037(3) 0.021(3) 0.011(3)
C39 0.074(3) 0.045(2) 0.043(2) 0.0157(19) 0.002(2) -0.006(2)
C40 0.176(7) 0.071(4) 0.060(3) -0.030(3) 0.051(4) -0.074(4)

loop_
_atom_type_symbol
_atom_type_description
_atom_type_scat_dispersion_real
_atom_type_scat_dispersion_imag
_atom_type_scat_source
C C 0.0033 0.0016 'International Tables Vol C Tables 4.2.6.8 and 6.1.1.4'
H H 0.0000 0.0000 'International Tables Vol C Tables 4.2.6.8 and 6.1.1.4'
B B 0.0013 0.0007 'International Tables Vol C Tables 4.2.6.8 and 6.1.1.4'
O O 0.0106 0.0060 'International Tables Vol C Tables 4.2.6.8 and 6.1.1.4'
F F 0.0171 0.0103 'International Tables Vol C Tables 4.2.6.8 and 6.1.1.4'
P P 0.1023 0.0942 'International Tables Vol C Tables 4.2.6.8 and 6.1.1.4'
Cl Cl 0.1484 0.1585 'International Tables Vol C Tables 4.2.6.8 and 6.1.1.4'
U U -9.6767 9.6646 'International Tables Vol C Tables 4.2.6.8 and 6.1.1.4'

loop_
_geom_angle_atom_site_label_1
_geom_angle_atom_site_label_2
_geom_angle_atom_site_label_3
_geom_angle
_geom_angle_site_symmetry_1
_geom_angle_site_symmetry_3
O5 U1 O4 178.69(10) . .
O5 U1 F1 89.80(9) . .
O4 U1 F1 88.92(9) . .
O5 U1 F1 91.39(8) . 3_766
O4 U1 F1 88.33(9) . 3_766
F1 U1 F1 64.67(7) . 3_766
O5 U1 O2 95.32(9) . .
O4 U1 O2 85.64(9) . .
F1 U1 O2 149.76(7) . .
F1 U1 O2 144.59(6) 3_766 .
O5 U1 O3 86.72(9) . .
O4 U1 O3 94.39(9) . .
F1 U1 O3 134.78(7) . .
F1 U1 O3 70.36(7) 3_766 .
O2 U1 O3 75.36(7) . .
O5 U1 O1 85.67(9) . .
O4 U1 O1 93.69(9) . .
F1 U1 O1 73.94(7) . .
F1 U1 O1 138.52(7) 3_766 .
O2 U1 O1 76.76(7) . .
O3 U1 O1 150.23(8) . .
O5 U1 U1 90.71(7) . 3_766
O4 U1 U1 88.37(7) . 3_766
F1 U1 U1 32.61(4) . 3_766
F1 U1 U1 32.06(4) 3_766 3_766
O2 U1 U1 173.37(5) . 3_766
O3 U1 U1 102.31(5) . 3_766
O1 U1 U1 106.52(5) . 3_766
O1 P1 C1 112.91(16) . .
O1 P1 C8 111.31(14) . .
C1 P1 C8 108.97(18) . .
O1 P1 C2 109.59(15) . .
C1 P1 C2 107.96(19) . .
C8 P1 C2 105.80(16) . .
U1 F1 U1 115.33(7) . 3_766
P1 O1 U1 134.57(12) . .
P1 C1 H1A 109.5 . .
P1 C1 H1B 109.5 . .
H1A C1 H1B 109.5 . .
P1 C1 H1C 109.5 . .
H1A C1 H1C 109.5 . .
H1B C1 H1C 109.5 . .
F2 B1 F4 110.5(4) . .
F2 B1 F3 110.2(4) . .
F4 B1 F3 109.1(3) . .
F2 B1 F5 109.7(3) . .
F4 B1 F5 109.3(4) . .
F3 B1 F5 107.9(4) . .
O2 P2 C14 113.11(14) . .
O2 P2 C15 110.69(14) . .
C14 P2 C15 107.62(17) . .
O2 P2 C21 109.30(14) . .
C14 P2 C21 107.94(17) . .
C15 P2 C21 108.01(15) . .
P2 O2 U1 135.93(13) . .
C3 C2 C7 119.6(4) . .
C3 C2 P1 119.9(3) . .
C7 C2 P1 120.5(3) . .
O3 P3 C34 110.50(15) . .
O3 P3 C28 109.80(14) . .
C34 P3 C28 107.25(16) . .
O3 P3 C27 113.84(15) . .
C34 P3 C27 107.94(19) . .
C28 P3 C27 107.25(17) . .
P3 O3 U1 139.02(13) . .
C4 C3 C2 119.9(4) . .
C4 C3 H3 120.0 . .
C2 C3 H3 120.0 . .
C5 C4 C3 120.0(5) . .
C5 C4 H4 120.0 . .
C3 C4 H4 120.0 . .
C4 C5 C6 120.7(4) . .
C4 C5 H5 119.6 . .
C6 C5 H5 119.6 . .
C5 C6 C7 119.8(5) . .
C5 C6 H6 120.1 . .
C7 C6 H6 120.1 . .
C6 C7 C2 119.8(5) . .
C6 C7 H7 120.1 . .
C2 C7 H7 120.1 . .
C13 C8 C9 119.4(3) . .
C13 C8 P1 119.3(3) . .
C9 C8 P1 121.2(3) . .
C10 C9 C8 119.7(4) . .
C10 C9 H9 120.2 . .
C8 C9 H9 120.2 . .
C11 C10 C9 120.9(4) . .
C11 C10 H10 119.6 . .
C9 C10 H10 119.6 . .
C10 C11 C12 119.6(4) . .
C10 C11 H11 120.2 . .
C12 C11 H11 120.2 . .
C11 C12 C13 120.1(4) . .
C11 C12 H12 119.9 . .
C13 C12 H12 119.9 . .
C12 C13 C8 120.3(3) . .
C12 C13 H13 119.8 . .
C8 C13 H13 119.8 . .
P2 C14 H14A 109.5 . .
P2 C14 H14B 109.5 . .
H14A C14 H14B 109.5 . .
P2 C14 H14C 109.5 . .
H14A C14 H14C 109.5 . .
H14B C14 H14C 109.5 . .
C20 C15 C16 119.8(3) . .
C20 C15 P2 120.4(3) . .
C16 C15 P2 119.8(2) . .
C17 C16 C15 119.9(3) . .
C17 C16 H16 120.1 . .
C15 C16 H16 120.1 . .
C18 C17 C16 120.1(4) . .
C18 C17 H17 120.0 . .
C16 C17 H17 120.0 . .
C17 C18 C19 120.0(3) . .
C17 C18 H18 120.0 . .
C19 C18 H18 120.0 . .
C20 C19 C18 120.6(3) . .
C20 C19 H19 119.7 . .
C18 C19 H19 119.7 . .
C19 C20 C15 119.7(4) . .
C19 C20 H20 120.2 . .
C15 C20 H20 120.2 . .
C22 C21 C26 119.5(3) . .
C22 C21 P2 119.3(3) . .
C26 C21 P2 121.1(3) . .
C21 C22 C23 120.3(4) . .
C21 C22 H22 119.9 . .
C23 C22 H22 119.9 . .
C22 C23 C24 119.6(4) . .
C22 C23 H23 120.2 . .
C24 C23 H23 120.2 . .
C25 C24 C23 120.0(4) . .
C25 C24 H24 120.0 . .
C23 C24 H24 120.0 . .
C24 C25 C26 121.1(4) . .
C24 C25 H25 119.5 . .
C26 C25 H25 119.5 . .
C25 C26 C21 119.6(4) . .
C25 C26 H26 120.2 . .
C21 C26 H26 120.2 . .
P3 C27 H27A 109.5 . .
P3 C27 H27B 109.5 . .
H27A C27 H27B 109.5 . .
P3 C27 H27C 109.5 . .
H27A C27 H27C 109.5 . .
H27B C27 H27C 109.5 . .
C33 C28 C29 119.8(3) . .
C33 C28 P3 121.1(3) . .
C29 C28 P3 119.1(2) . .
C30 C29 C28 119.8(3) . .
C30 C29 H29 120.1 . .
C28 C29 H29 120.1 . .
C31 C30 C29 120.5(4) . .
C31 C30 H30 119.7 . .
C29 C30 H30 119.7 . .
C30 C31 C32 119.8(4) . .
C30 C31 H31 120.1 . .
C32 C31 H31 120.1 . .
C31 C32 C33 120.5(4) . .
C31 C32 H32 119.8 . .
C33 C32 H32 119.8 . .
C32 C33 C28 119.6(4) . .
C32 C33 H33 120.2 . .
C28 C33 H33 120.2 . .
C35 C34 C39 119.3(4) . .
C35 C34 P3 118.7(3) . .
C39 C34 P3 122.0(3) . .
C34 C35 C36 120.0(5) . .
C34 C35 H35 120.0 . .
C36 C35 H35 120.0 . .
C37 C36 C35 120.5(6) . .
C37 C36 H36 119.8 . .
C35 C36 H36 119.8 . .
C38 C37 C36 119.9(5) . .
C38 C37 H37 120.1 . .
C36 C37 H37 120.1 . .
C37 C38 C39 120.3(5) . .
C37 C38 H38 119.9 . .
C39 C38 H38 119.9 . .
C34 C39 C38 119.9(5) . .
C34 C39 H39 120.0 . .
C38 C39 H39 120.0 . .
Cl1 C40 Cl2 112.1(3) . .
Cl1 C40 H40A 109.2 . .
Cl2 C40 H40A 109.2 . .
Cl1 C40 H40B 109.2 . .
Cl2 C40 H40B 109.2 . .
H40A C40 H40B 107.9 . .

loop_
_geom_bond_atom_site_label_1
_geom_bond_atom_site_label_2
_geom_bond_distance
_geom_bond_site_symmetry_2
U1 O5 1.773(2) .
U1 O4 1.776(2) .
U1 F1 2.3122(17) .
U1 F1 2.3480(17) 3_766
U1 O2 2.368(2) .
U1 O3 2.368(2) .
U1 O1 2.382(2) .
U1 U1 3.9376(2) 3_766
Cl1 C40 1.702(7) .
P1 O1 1.517(2) .
P1 C1 1.776(4) .
P1 C8 1.795(4) .
P1 C2 1.795(4) .
F1 U1 2.3480(17) 3_766
C1 H1A 0.9800 .
C1 H1B 0.9800 .
C1 H1C 0.9800 .
B1 F2 1.377(5) .
B1 F4 1.378(5) .
B1 F3 1.378(5) .
B1 F5 1.392(5) .
Cl2 C40 1.822(8) .
P2 O2 1.519(2) .
P2 C14 1.786(3) .
P2 C15 1.799(3) .
P2 C21 1.799(3) .
C2 C3 1.392(5) .
C2 C7 1.393(5) .
P3 O3 1.517(2) .
P3 C34 1.784(4) .
P3 C28 1.794(3) .
P3 C27 1.797(4) .
C3 C4 1.390(6) .
C3 H3 0.9500 .
C4 C5 1.371(8) .
C4 H4 0.9500 .
C5 C6 1.382(8) .
C5 H5 0.9500 .
C6 C7 1.391(7) .
C6 H6 0.9500 .
C7 H7 0.9500 .
C8 C13 1.390(5) .
C8 C9 1.395(5) .
C9 C10 1.384(6) .
C9 H9 0.9500 .
C10 C11 1.382(6) .
C10 H10 0.9500 .
C11 C12 1.384(5) .
C11 H11 0.9500 .
C12 C13 1.387(5) .
C12 H12 0.9500 .
C13 H13 0.9500 .
C14 H14A 0.9800 .
C14 H14B 0.9800 .
C14 H14C 0.9800 .
C15 C20 1.390(5) .
C15 C16 1.398(5) .
C16 C17 1.386(5) .
C16 H16 0.9500 .
C17 C18 1.378(5) .
C17 H17 0.9500 .
C18 C19 1.388(6) .
C18 H18 0.9500 .
C19 C20 1.378(5) .
C19 H19 0.9500 .
C20 H20 0.9500 .
C21 C22 1.385(5) .
C21 C26 1.396(5) .
C22 C23 1.385(5) .
C22 H22 0.9500 .
C23 C24 1.394(6) .
C23 H23 0.9500 .
C24 C25 1.361(6) .
C24 H24 0.9500 .
C25 C26 1.379(5) .
C25 H25 0.9500 .
C26 H26 0.9500 .
C27 H27A 0.9800 .
C27 H27B 0.9800 .
C27 H27C 0.9800 .
C28 C33 1.385(5) .
C28 C29 1.388(5) .
C29 C30 1.381(5) .
C29 H29 0.9500 .
C30 C31 1.372(5) .
C30 H30 0.9500 .
C31 C32 1.381(6) .
C31 H31 0.9500 .
C32 C33 1.383(5) .
C32 H32 0.9500 .
C33 H33 0.9500 .
C34 C35 1.345(6) .
C34 C39 1.381(5) .
C35 C36 1.384(7) .
C35 H35 0.9500 .
C36 C37 1.361(8) .
C36 H36 0.9500 .
C37 C38 1.340(9) .
C37 H37 0.9500 .
C38 C39 1.384(6) .
C38 H38 0.9500 .
C39 H39 0.9500 .
C40 H40A 0.9900 .
C40 H40B 0.9900 .

loop_
_geom_torsion_atom_site_label_1
_geom_torsion_atom_site_label_2
_geom_torsion_atom_site_label_3
_geom_torsion_atom_site_label_4
_geom_torsion
_geom_torsion_site_symmetry_1
_geom_torsion_site_symmetry_4
O5 U1 F1 U1 91.63(10) . 3_766
O4 U1 F1 U1 -88.67(10) . 3_766
F1 U1 F1 U1 0.0 3_766 3_766
O2 U1 F1 U1 -168.10(11) . 3_766
O3 U1 F1 U1 6.45(14) . 3_766
O1 U1 F1 U1 177.18(10) . 3_766
C1 P1 O1 U1 41.2(3) . .
C8 P1 O1 U1 -81.8(2) . .
C2 P1 O1 U1 161.56(19) . .
O5 U1 O1 P1 16.88(19) . .
O4 U1 O1 P1 -161.97(19) . .
F1 U1 O1 P1 -74.16(18) . .
F1 U1 O1 P1 -70.3(2) 3_766 .
O2 U1 O1 P1 113.39(19) . .
O3 U1 O1 P1 92.5(2) . .
U1 U1 O1 P1 -72.58(18) 3_766 .
C14 P2 O2 U1 33.4(2) . .
C15 P2 O2 U1 -87.5(2) . .
C21 P2 O2 U1 153.64(17) . .
O5 U1 O2 P2 -157.99(19) . .
O4 U1 O2 P2 22.90(19) . .
F1 U1 O2 P2 103.2(2) . .
F1 U1 O2 P2 -58.0(2) 3_766 .
O3 U1 O2 P2 -72.80(18) . .
O1 U1 O2 P2 117.73(19) . .
U1 U1 O2 P2 -2.6(6) 3_766 .
O1 P1 C2 C3 -1.3(4) . .
C1 P1 C2 C3 122.0(4) . .
C8 P1 C2 C3 -121.4(3) . .
O1 P1 C2 C7 179.1(4) . .
C1 P1 C2 C7 -57.6(4) . .
C8 P1 C2 C7 59.0(4) . .
C34 P3 O3 U1 -135.3(2) . .
C28 P3 O3 U1 106.6(2) . .
C27 P3 O3 U1 -13.7(3) . .
O5 U1 O3 P3 -31.9(2) . .
O4 U1 O3 P3 147.4(2) . .
F1 U1 O3 P3 54.6(2) . .
F1 U1 O3 P3 60.75(19) 3_766 .
O2 U1 O3 P3 -128.3(2) . .
O1 U1 O3 P3 -107.3(2) . .
U1 U1 O3 P3 58.1(2) 3_766 .
C7 C2 C3 C4 -0.9(7) . .
P1 C2 C3 C4 179.5(4) . .
C2 C3 C4 C5 -0.4(8) . .
C3 C4 C5 C6 0.7(10) . .
C4 C5 C6 C7 0.4(11) . .
C5 C6 C7 C2 -1.8(10) . .
C3 C2 C7 C6 2.0(8) . .
P1 C2 C7 C6 -178.4(5) . .
O1 P1 C8 C13 -32.2(3) . .
C1 P1 C8 C13 -157.3(3) . .
C2 P1 C8 C13 86.8(3) . .
O1 P1 C8 C9 153.0(3) . .
C1 P1 C8 C9 27.8(3) . .
C2 P1 C8 C9 -88.0(3) . .
C13 C8 C9 C10 -2.0(6) . .
P1 C8 C9 C10 172.8(3) . .
C8 C9 C10 C11 1.2(7) . .
C9 C10 C11 C12 0.3(7) . .
C10 C11 C12 C13 -0.9(6) . .
C11 C12 C13 C8 0.1(6) . .
C9 C8 C13 C12 1.4(5) . .
P1 C8 C13 C12 -173.5(3) . .
O2 P2 C15 C20 173.3(3) . .
C14 P2 C15 C20 49.2(3) . .
C21 P2 C15 C20 -67.1(3) . .
O2 P2 C15 C16 -8.6(3) . .
C14 P2 C15 C16 -132.7(3) . .
C21 P2 C15 C16 111.0(3) . .
C20 C15 C16 C17 0.7(5) . .
P2 C15 C16 C17 -177.4(3) . .
C15 C16 C17 C18 -0.6(6) . .
C16 C17 C18 C19 0.1(6) . .
C17 C18 C19 C20 0.3(6) . .
C18 C19 C20 C15 -0.2(6) . .
C16 C15 C20 C19 -0.4(5) . .
P2 C15 C20 C19 177.7(3) . .
O2 P2 C21 C22 28.2(3) . .
C14 P2 C21 C22 151.7(3) . .
C15 P2 C21 C22 -92.3(3) . .
O2 P2 C21 C26 -154.6(3) . .
C14 P2 C21 C26 -31.2(3) . .
C15 P2 C21 C26 84.9(3) . .
C26 C21 C22 C23 -0.4(5) . .
P2 C21 C22 C23 176.8(3) . .
C21 C22 C23 C24 1.0(6) . .
C22 C23 C24 C25 -1.1(6) . .
C23 C24 C25 C26 0.5(6) . .
C24 C25 C26 C21 0.1(6) . .
C22 C21 C26 C25 -0.1(5) . .
P2 C21 C26 C25 -177.3(3) . .
O3 P3 C28 C33 175.4(3) . .
C34 P3 C28 C33 55.3(3) . .
C27 P3 C28 C33 -60.4(3) . .
O3 P3 C28 C29 -4.3(3) . .
C34 P3 C28 C29 -124.4(3) . .
C27 P3 C28 C29 119.9(3) . .
C33 C28 C29 C30 -1.0(5) . .
P3 C28 C29 C30 178.6(3) . .
C28 C29 C30 C31 1.0(6) . .
C29 C30 C31 C32 0.0(6) . .
C30 C31 C32 C33 -1.0(6) . .
C31 C32 C33 C28 1.0(6) . .
C29 C28 C33 C32 0.1(6) . .
P3 C28 C33 C32 -179.6(3) . .
O3 P3 C34 C35 -30.0(5) . .
C28 P3 C34 C35 89.7(5) . .
C27 P3 C34 C35 -155.0(5) . .
O3 P3 C34 C39 150.8(3) . .
C28 P3 C34 C39 -89.5(4) . .
C27 P3 C34 C39 25.7(4) . .
C39 C34 C35 C36 3.5(12) . .
P3 C34 C35 C36 -175.7(8) . .
C34 C35 C36 C37 -1.5(17) . .
C35 C36 C37 C38 -1.0(17) . .
C36 C37 C38 C39 1.4(13) . .
C35 C34 C39 C38 -3.1(8) . .
P3 C34 C39 C38 176.1(4) . .
C37 C38 C39 C34 0.6(9) . .
